data_7150084
loop_
_publ_author_name
'Fifer, Nathan L.'
'White, Jonathan M.'

_publ_section_title
;
 Determining the sigma-donor ability of the cyclopropane C-C bond.
;
_journal_issue 9
_journal_name_full 'Organic &amp; biomolecular chemistry'
_journal_page_first 1776
_journal_page_last 1780
_journal_paper_doi 10.1039/b503124a
_journal_volume 3
_journal_year 2005
_chemical_formula_sum 'C10 H9 N3 O7'
_chemical_formula_weight 283.20
_chemical_name_systematic
;
?
;
_space_group_IT_number 19
_symmetry_cell_setting orthorhombic
_symmetry_space_group_name_Hall 'P 2ac 2ab'
_symmetry_space_group_name_H-M 'P 21 21 21'
_atom_sites_solution_hydrogens geom
_atom_sites_solution_primary direct
_atom_sites_solution_secondary difmap
_audit_creation_method SHELXL-97
_cell_angle_alpha 90.00
_cell_angle_beta 90.00
_cell_angle_gamma 90.00
_cell_formula_units_Z 4
_cell_length_a 6.1596(6)
_cell_length_b 7.9020(8)
_cell_length_c 24.235(2)
_cell_measurement_reflns_used 2815
_cell_measurement_temperature 130(2)
_cell_measurement_theta_max 26.26
_cell_measurement_theta_min 2.71
_cell_volume 1179.59(19)
_computing_cell_refinement 'Bruker SMART'
_computing_data_collection 'Bruker SMART'
_computing_data_reduction 'Bruker SAINT'
_computing_molecular_graphics 'Bruker SHELXTL'
_computing_publication_material 'Bruker SHELXTL'
_computing_structure_refinement 'Bruker SHELXTL'
_computing_structure_solution 'Bruker SHELXTL'
_diffrn_ambient_temperature 293(2)
_diffrn_measured_fraction_theta_full 0.994
_diffrn_measured_fraction_theta_max 0.994
_diffrn_measurement_device_type 'CCD area detector'
_diffrn_measurement_method 'phi and omega scans'
_diffrn_radiation_monochromator graphite
_diffrn_radiation_source 'sealed tube'
_diffrn_radiation_type MoK\a
_diffrn_radiation_wavelength 0.71073
_diffrn_reflns_av_R_equivalents 0.0358
_diffrn_reflns_av_sigmaI/netI 0.0394
_diffrn_reflns_limit_h_max 6
_diffrn_reflns_limit_h_min -7
_diffrn_reflns_limit_k_max 7
_diffrn_reflns_limit_k_min -10
_diffrn_reflns_limit_l_max 30
_diffrn_reflns_limit_l_min -31
_diffrn_reflns_number 7329
_diffrn_reflns_theta_full 27.52
_diffrn_reflns_theta_max 27.52
_diffrn_reflns_theta_min 1.68
_exptl_absorpt_coefficient_mu 0.138
_exptl_crystal_colour yellow
_exptl_crystal_density_diffrn 1.595
_exptl_crystal_density_method 'not measured'
_exptl_crystal_description slab
_exptl_crystal_F_000 584
_exptl_crystal_size_max 0.35
_exptl_crystal_size_mid 0.30
_exptl_crystal_size_min 0.10
_refine_diff_density_max 0.218
_refine_diff_density_min -0.203
_refine_diff_density_rms 0.045
_refine_ls_abs_structure_details 'Flack H D (1983), Acta Cryst. A39, 876-881'
_refine_ls_abs_structure_Flack 0.4(11)
_refine_ls_extinction_method none
_refine_ls_goodness_of_fit_ref 1.007
_refine_ls_hydrogen_treatment mixed
_refine_ls_matrix_type full
_refine_ls_number_parameters 181
_refine_ls_number_reflns 2651
_refine_ls_number_restraints 0
_refine_ls_restrained_S_all 1.007
_refine_ls_R_factor_all 0.0433
_refine_ls_R_factor_gt 0.0381
_refine_ls_shift/su_max 0.000
_refine_ls_shift/su_mean 0.000
_refine_ls_structure_factor_coef Fsqd
_refine_ls_weighting_details 'calc w=1/[\s^2^(Fo^2^)+(0.0411P)^2^+0.0000P] where P=(Fo^2^+2Fc^2^)/3'
_refine_ls_weighting_scheme calc
_refine_ls_wR_factor_gt 0.0793
_refine_ls_wR_factor_ref 0.0814
_reflns_number_gt 2383
_reflns_number_total 2651
_reflns_threshold_expression >2sigma(I)
_cod_data_source_file b503124a.txt
_cod_data_source_block jmwnf26
_cod_depositor_comments
;
The following automatic conversions were performed:
'_symmetry_cell_setting' value 'Orthorhombic' changed to 'orthorhombic'
according to '/home/saulius/struct/CIF-dictionaries/cif_core.dic'
dictionary named 'cif_core.dic' version 2.4.1 from 2010-06-29.

Automatic conversion script
Id: cif_fix_enum 1527 2010-12-29 10:47:43Z saulius 
;
_cod_original_cell_volume 1179.6(2)
_cod_original_sg_symbol_H-M 'P2(1)2(1)2(1) '
_cod_database_code 7150084

loop_
_symmetry_equiv_pos_as_xyz
'x, y, z'
'-x+1/2, -y, z+1/2'
'-x, y+1/2, -z+1/2'
'x+1/2, -y+1/2, -z'

loop_
_atom_site_label
_atom_site_type_symbol
_atom_site_fract_x
_atom_site_fract_y
_atom_site_fract_z
_atom_site_U_iso_or_equiv
_atom_site_adp_type
_atom_site_occupancy
_atom_site_symmetry_multiplicity
_atom_site_calc_flag
_atom_site_refinement_flags
_atom_site_disorder_assembly
_atom_site_disorder_group
C1 C 1.1217(3) 0.8553(2) 0.17385(7) 0.0286(4) Uani 1 1 d . . .
H1A H 1.0506 0.9052 0.2056 0.034 Uiso 1 1 calc R . .
H1B H 1.0467 0.7514 0.1643 0.034 Uiso 1 1 calc R . .
C2 C 1.3520(3) 0.8197(2) 0.18655(8) 0.0340(4) Uani 1 1 d . . .
H2 H 1.4387 0.9159 0.1994 0.041 Uiso 1 1 calc R . .
C3 C 1.4050(4) 0.6523(3) 0.21140(8) 0.0418(5) Uani 1 1 d . . .
H3A H 1.5193 0.6481 0.2389 0.050 Uiso 1 1 calc R . .
H3B H 1.2869 0.5731 0.2172 0.050 Uiso 1 1 calc R . .
C4 C 1.4674(3) 0.6921(3) 0.15356(9) 0.0437(5) Uani 1 1 d . . .
H4A H 1.6199 0.7115 0.1459 0.052 Uiso 1 1 calc R . .
H4B H 1.3877 0.6365 0.1242 0.052 Uiso 1 1 calc R . .
C5 C 0.9195(3) 1.0372(2) 0.11399(6) 0.0211(3) Uani 1 1 d . . .
C6 C 0.8277(3) 1.1824(2) 0.13834(6) 0.0228(4) Uani 1 1 d . . .
C7 C 0.6295(2) 1.2469(2) 0.12131(6) 0.0228(4) Uani 1 1 d . . .
H7 H 0.5696 1.3414 0.1384 0.027 Uiso 1 1 calc R . .
C8 C 0.5237(3) 1.1677(2) 0.07848(6) 0.0230(4) Uani 1 1 d . . .
C9 C 0.6106(3) 1.0316(2) 0.05035(6) 0.0235(4) Uani 1 1 d . . .
H9 H 0.5409 0.9842 0.0200 0.028 Uiso 1 1 calc R . .
C10 C 0.8051(3) 0.9696(2) 0.06937(6) 0.0222(4) Uani 1 1 d . . .
N1 N 0.9015(2) 0.82553(19) 0.03931(6) 0.0278(3) Uani 1 1 d . . .
N2 N 0.3111(2) 1.23291(19) 0.06038(6) 0.0269(3) Uani 1 1 d . . .
N3 N 0.9457(2) 1.28188(19) 0.18049(5) 0.0272(3) Uani 1 1 d . . .
O1 O 1.11701(17) 0.97438(15) 0.12676(4) 0.0238(3) Uani 1 1 d . . .
O2 O 0.9402(2) 0.69691(17) 0.06486(5) 0.0402(4) Uani 1 1 d . . .
O3 O 0.9322(2) 0.84530(19) -0.01019(5) 0.0415(3) Uani 1 1 d . . .
O4 O 0.2241(2) 1.16151(17) 0.02117(5) 0.0354(3) Uani 1 1 d . . .
O5 O 0.2326(2) 1.35193(17) 0.08565(5) 0.0367(3) Uani 1 1 d . . .
O6 O 0.8913(2) 1.42856(16) 0.18663(5) 0.0384(3) Uani 1 1 d . . .
O7 O 1.0908(2) 1.21371(18) 0.20654(5) 0.0423(4) Uani 1 1 d . . .

loop_
_atom_site_aniso_label
_atom_site_aniso_U_11
_atom_site_aniso_U_22
_atom_site_aniso_U_33
_atom_site_aniso_U_23
_atom_site_aniso_U_13
_atom_site_aniso_U_12
C1 0.0309(9) 0.0309(9) 0.0238(8) 0.0071(8) 0.0009(7) 0.0051(9)
C2 0.0319(10) 0.0317(10) 0.0383(10) 0.0044(9) -0.0117(8) -0.0013(8)
C3 0.0355(11) 0.0434(12) 0.0466(11) 0.0109(10) -0.0065(10) 0.0049(11)
C4 0.0339(11) 0.0443(13) 0.0529(12) 0.0104(10) 0.0048(9) 0.0077(10)
C5 0.0189(8) 0.0246(8) 0.0199(7) 0.0046(7) 0.0022(6) 0.0002(7)
C6 0.0240(8) 0.0258(9) 0.0186(7) 0.0020(7) 0.0000(6) -0.0011(7)
C7 0.0226(8) 0.0239(9) 0.0218(7) 0.0028(7) 0.0053(7) 0.0026(7)
C8 0.0184(8) 0.0253(9) 0.0251(8) 0.0092(7) 0.0003(6) -0.0015(7)
C9 0.0237(8) 0.0263(9) 0.0203(7) 0.0017(7) -0.0016(7) -0.0050(8)
C10 0.0223(8) 0.0239(9) 0.0202(8) 0.0008(7) 0.0042(6) -0.0004(7)
N1 0.0234(7) 0.0324(9) 0.0275(7) -0.0047(7) -0.0027(6) 0.0029(7)
N2 0.0186(7) 0.0298(8) 0.0325(8) 0.0104(7) 0.0004(6) 0.0008(7)
N3 0.0260(8) 0.0333(8) 0.0223(7) -0.0032(7) -0.0007(6) 0.0025(7)
O1 0.0199(6) 0.0301(7) 0.0215(5) 0.0042(5) -0.0013(5) 0.0041(5)
O2 0.0505(9) 0.0306(7) 0.0394(7) -0.0017(6) -0.0015(6) 0.0123(7)
O3 0.0507(8) 0.0492(8) 0.0246(6) -0.0085(6) 0.0054(6) 0.0094(7)
O4 0.0262(7) 0.0491(9) 0.0309(7) 0.0100(6) -0.0078(5) -0.0016(6)
O5 0.0243(7) 0.0313(7) 0.0543(8) 0.0048(7) 0.0014(6) 0.0064(6)
O6 0.0435(8) 0.0316(7) 0.0403(7) -0.0117(6) -0.0067(7) 0.0039(7)
O7 0.0427(8) 0.0485(9) 0.0356(7) -0.0106(6) -0.0185(7) 0.0104(7)

loop_
_atom_type_symbol
_atom_type_description
_atom_type_scat_dispersion_real
_atom_type_scat_dispersion_imag
_atom_type_scat_source
C C 0.0033 0.0016 'International Tables Vol C Tables 4.2.6.8 and 6.1.1.4'
H H 0.0000 0.0000 'International Tables Vol C Tables 4.2.6.8 and 6.1.1.4'
N N 0.0061 0.0033 'International Tables Vol C Tables 4.2.6.8 and 6.1.1.4'
O O 0.0106 0.0060 'International Tables Vol C Tables 4.2.6.8 and 6.1.1.4'

loop_
_geom_angle_atom_site_label_1
_geom_angle_atom_site_label_2
_geom_angle_atom_site_label_3
_geom_angle
_geom_angle_site_symmetry_1
_geom_angle_site_symmetry_3
_geom_angle_publ_flag
C2 C1 O1 107.49(14) . . ?
C2 C1 H1A 110.2 . . ?
O1 C1 H1A 110.2 . . ?
C2 C1 H1B 110.2 . . ?
O1 C1 H1B 110.2 . . ?
H1A C1 H1B 108.5 . . ?
C4 C2 C1 118.77(17) . . ?
C4 C2 C3 60.32(14) . . ?
C1 C2 C3 117.63(17) . . ?
C4 C2 H2 116.2 . . ?
C1 C2 H2 116.2 . . ?
C3 C2 H2 116.2 . . ?
C4 C3 C2 59.17(13) . . ?
C4 C3 H3A 117.9 . . ?
C2 C3 H3A 117.9 . . ?
C4 C3 H3B 117.9 . . ?
C2 C3 H3B 117.9 . . ?
H3A C3 H3B 115.0 . . ?
C2 C4 C3 60.50(13) . . ?
C2 C4 H4A 117.7 . . ?
C3 C4 H4A 117.7 . . ?
C2 C4 H4B 117.7 . . ?
C3 C4 H4B 117.7 . . ?
H4A C4 H4B 114.8 . . ?
O1 C5 C10 119.42(15) . . ?
O1 C5 C6 124.45(15) . . ?
C10 C5 C6 115.67(15) . . ?
C7 C6 C5 121.92(15) . . ?
C7 C6 N3 116.29(15) . . ?
C5 C6 N3 121.63(15) . . ?
C8 C7 C6 118.33(16) . . ?
C8 C7 H7 120.8 . . ?
C6 C7 H7 120.8 . . ?
C7 C8 C9 122.86(16) . . ?
C7 C8 N2 119.09(15) . . ?
C9 C8 N2 118.02(15) . . ?
C10 C9 C8 116.76(15) . . ?
C10 C9 H9 121.6 . . ?
C8 C9 H9 121.6 . . ?
C9 C10 C5 124.26(15) . . ?
C9 C10 N1 117.41(14) . . ?
C5 C10 N1 118.29(14) . . ?
O2 N1 O3 125.20(15) . . ?
O2 N1 C10 118.21(13) . . ?
O3 N1 C10 116.57(14) . . ?
O5 N2 O4 124.70(15) . . ?
O5 N2 C8 118.11(15) . . ?
O4 N2 C8 117.19(14) . . ?
O6 N3 O7 124.03(15) . . ?
O6 N3 C6 117.10(14) . . ?
O7 N3 C6 118.87(14) . . ?
C5 O1 C1 115.37(12) . . ?

loop_
_geom_bond_atom_site_label_1
_geom_bond_atom_site_label_2
_geom_bond_distance
_geom_bond_site_symmetry_2
_geom_bond_publ_flag
C1 C2 1.478(3) . ?
C1 O1 1.4792(19) . ?
C1 H1A 0.9700 . ?
C1 H1B 0.9700 . ?
C2 C4 1.470(3) . ?
C2 C3 1.490(3) . ?
C2 H2 0.9800 . ?
C3 C4 1.487(3) . ?
C3 H3A 0.9700 . ?
C3 H3B 0.9700 . ?
C4 H4A 0.9700 . ?
C4 H4B 0.9700 . ?
C5 O1 1.350(2) . ?
C5 C10 1.397(2) . ?
C5 C6 1.409(2) . ?
C6 C7 1.385(2) . ?
C6 N3 1.480(2) . ?
C7 C8 1.376(2) . ?
C7 H7 0.9300 . ?
C8 C9 1.381(2) . ?
C8 N2 1.474(2) . ?
C9 C10 1.374(2) . ?
C9 H9 0.9300 . ?
C10 N1 1.476(2) . ?
N1 O2 1.2137(19) . ?
N1 O3 1.2245(18) . ?
N2 O5 1.2219(19) . ?
N2 O4 1.2280(18) . ?
N3 O6 1.2156(19) . ?
N3 O7 1.2196(18) . ?

loop_
_geom_torsion_atom_site_label_1
_geom_torsion_atom_site_label_2
_geom_torsion_atom_site_label_3
_geom_torsion_atom_site_label_4
_geom_torsion
_geom_torsion_site_symmetry_1
_geom_torsion_site_symmetry_2
_geom_torsion_site_symmetry_3
_geom_torsion_site_symmetry_4
_geom_torsion_publ_flag
O1 C1 C2 C4 -81.8(2) . . . . ?
O1 C1 C2 C3 -151.35(16) . . . . ?
C1 C2 C3 C4 109.1(2) . . . . ?
C1 C2 C4 C3 -107.22(19) . . . . ?
O1 C5 C6 C7 176.15(14) . . . . ?
C10 C5 C6 C7 4.0(2) . . . . ?
O1 C5 C6 N3 1.0(2) . . . . ?
C10 C5 C6 N3 -171.13(14) . . . . ?
C5 C6 C7 C8 -1.5(2) . . . . ?
N3 C6 C7 C8 173.91(14) . . . . ?
C6 C7 C8 C9 -2.8(2) . . . . ?
C6 C7 C8 N2 179.05(14) . . . . ?
C7 C8 C9 C10 4.2(2) . . . . ?
N2 C8 C9 C10 -177.69(14) . . . . ?
C8 C9 C10 C5 -1.3(2) . . . . ?
C8 C9 C10 N1 -179.23(15) . . . . ?
O1 C5 C10 C9 -175.16(14) . . . . ?
C6 C5 C10 C9 -2.6(2) . . . . ?
O1 C5 C10 N1 2.7(2) . . . . ?
C6 C5 C10 N1 175.29(14) . . . . ?
C9 C10 N1 O2 -122.77(17) . . . . ?
C5 C10 N1 O2 59.2(2) . . . . ?
C9 C10 N1 O3 55.9(2) . . . . ?
C5 C10 N1 O3 -122.18(17) . . . . ?
C7 C8 N2 O5 -2.7(2) . . . . ?
C9 C8 N2 O5 179.10(15) . . . . ?
C7 C8 N2 O4 178.24(14) . . . . ?
C9 C8 N2 O4 0.0(2) . . . . ?
C7 C6 N3 O6 -18.1(2) . . . . ?
C5 C6 N3 O6 157.35(15) . . . . ?
C7 C6 N3 O7 162.38(14) . . . . ?
C5 C6 N3 O7 -22.2(2) . . . . ?
C10 C5 O1 C1 -101.21(17) . . . . ?
C6 C5 O1 C1 86.94(19) . . . . ?
C2 C1 O1 C5 -172.08(15) . . . . ?

loop_
_cod_related_entry_id
_cod_related_entry_database
_cod_related_entry_code
1 ChemSpider 9566827
